data_9009888
loop_
_publ_author_name
'Dickens, B.'
'Hyman, A.'
'Brown, W. E.'

_publ_section_title
;
 Crystal structure of Ca2Na2(CO3)3 (shortite)
 Note: Y- and z-coordinates of Ca adjusted to match reported bond lengths
;
_journal_name_full
;Journal of Research of the National Bureau of Standards - Physics and
 Chemistry
;
_journal_page_first 129
_journal_page_last 135
_journal_volume 75A
_journal_year 1971
_chemical_formula_sum 'C3 Ca2 Na2 O9'
_chemical_name_mineral Shortite
_space_group_IT_number 38
_symmetry_space_group_name_Hall 'A 2 -2'
_symmetry_space_group_name_H-M 'A m m 2'
_cell_angle_alpha 90
_cell_angle_beta 90
_cell_angle_gamma 90
_cell_length_a 4.947
_cell_length_b 11.032
_cell_length_c 7.108
_cell_formula_units_Z 2
_cell_volume 387.921
_database_code_amcsd 0013288
_exptl_crystal_density_diffrn 2.621
_cod_original_formula_sum 'Ca2 Na2 C3 O9'
_cod_database_code 9009888

loop_
_space_group_symop_operation_xyz
x,y,z
x,1/2+y,1/2+z
x,-y,z
x,1/2-y,1/2+z
-x,y,z
-x,1/2+y,1/2+z
-x,-y,z
-x,1/2-y,1/2+z

loop_
_atom_site_aniso_label
_atom_site_aniso_U_11
_atom_site_aniso_U_22
_atom_site_aniso_U_33
_atom_site_aniso_U_12
_atom_site_aniso_U_13
_atom_site_aniso_U_23
Ca 0.00823 0.00608 0.00735 0.00000 0.00000 -0.00013
Na1 0.01609 0.01228 0.01950 0.00000 0.00000 0.00000
Na2 0.01457 0.00874 0.01457 0.00000 0.00000 0.00000
C1 0.00722 0.01064 0.00811 0.00000 0.00000 -0.00051
O1 0.01368 0.01710 0.01824 0.00000 0.00000 -0.01026
O2 0.00747 0.01292 0.01368 0.00000 0.00000 -0.00025
C2 0.01393 0.00735 0.00811 0.00000 0.00000 0.00000
O3 0.02153 0.00760 0.00773 0.00000 0.00000 0.00000
O4 0.02660 0.00722 0.01254 0.00000 0.00000 -0.00291

loop_
_atom_site_label
_atom_site_fract_x
_atom_site_fract_y
_atom_site_fract_z
Ca 0.50000 0.21650 0.99600
Na1 0.00000 0.00000 0.92630
Na2 0.50000 0.00000 0.61220
C1 0.00000 0.29610 0.16970
O1 0.00000 0.19850 0.07420
O2 0.22610 0.34560 0.21520
C2 0.50000 0.00000 0.22530
O3 0.50000 0.00000 0.04150
O4 0.50000 0.10130 0.31110

loop_
_cod_related_entry_id
_cod_related_entry_database
_cod_related_entry_code
1 AMCSD 0013288
